data_4514150
loop_
_publ_author_name
'Rao, H. Surya Prakash'
'Adigopula, Lakshmi Narayana'
'Ramadas, Krishna'

_publ_section_title
;
 One-Pot Synthesis of Densely Substituted
 Pyrazolo[3,4-b]-4,7-dihydropyridines.
;
_journal_issue 5
_journal_name_full 'ACS combinatorial science'
_journal_page_first 279
_journal_page_last 285
_journal_paper_doi 10.1021/acscombsci.6b00156
_journal_volume 19
_journal_year 2017
_chemical_formula_moiety 'C19 H17.65 N5 O3, C19 H18.29 N5 O3'
_chemical_formula_sum 'C38 H35.94 N10 O6'
_chemical_formula_weight 728.71
_space_group_crystal_system triclinic
_space_group_IT_number 2
_space_group_name_Hall '-P 1'
_space_group_name_H-M_alt 'P -1'
_symmetry_space_group_name_Hall '-P 1'
_symmetry_space_group_name_H-M 'P -1'
_atom_sites_solution_hydrogens mixed
_atom_sites_solution_primary direct
_audit_creation_date 2016-10-12
_audit_creation_method
;
Olex2 1.2
(compiled 2013.11.15 svn.r2834 for OlexSys, GUI svn.r4720)
;
_cell_angle_alpha 86.351(7)
_cell_angle_beta 72.539(8)
_cell_angle_gamma 78.203(7)
_cell_formula_units_Z 2
_cell_length_a 11.3633(9)
_cell_length_b 12.4790(10)
_cell_length_c 16.6341(17)
_cell_measurement_reflns_used 3677
_cell_measurement_temperature 298
_cell_measurement_theta_max 29.1159
_cell_measurement_theta_min 3.8290
_cell_volume 2202.5(4)
_computing_molecular_graphics 'Olex2 (Dolomanov et al., 2009)'
_computing_publication_material 'Olex2 (Dolomanov et al., 2009)'
_computing_structure_refinement 'ShelXL (Sheldrick, 2008)'
_computing_structure_solution 'ShelXS (Sheldrick, 2008)'
_diffrn_ambient_temperature 298
_diffrn_measured_fraction_theta_full 0.990
_diffrn_measured_fraction_theta_max 0.834
_diffrn_measurement_device_type 'Xcalibur, Eos'
_diffrn_radiation_type MoK\a
_diffrn_radiation_wavelength 0.71073
_diffrn_reflns_av_R_equivalents 0.0515
_diffrn_reflns_av_unetI/netI 0.0909
_diffrn_reflns_Laue_measured_fraction_full 0.990
_diffrn_reflns_Laue_measured_fraction_max 0.834
_diffrn_reflns_limit_h_max 14
_diffrn_reflns_limit_h_min -15
_diffrn_reflns_limit_k_max 16
_diffrn_reflns_limit_k_min -16
_diffrn_reflns_limit_l_max 21
_diffrn_reflns_limit_l_min -21
_diffrn_reflns_number 21029
_diffrn_reflns_point_group_measured_fraction_full 0.990
_diffrn_reflns_point_group_measured_fraction_max 0.834
_diffrn_reflns_theta_full 25.242
_diffrn_reflns_theta_max 29.180
_diffrn_reflns_theta_min 3.837
_exptl_absorpt_coefficient_mu 0.077
_exptl_absorpt_correction_type multi-scan
_exptl_crystal_colour colourless
_exptl_crystal_colour_primary colourless
_exptl_crystal_density_diffrn 1.099
_exptl_crystal_description plate
_exptl_crystal_F_000 764
_exptl_crystal_size_max 0.38
_exptl_crystal_size_mid 0.22
_exptl_crystal_size_min 0.08
_refine_diff_density_max 0.607
_refine_diff_density_min -0.614
_refine_diff_density_rms 0.197
_refine_ls_extinction_coef 0.077(17)
_refine_ls_extinction_expression Fc^*^=kFc[1+0.001xFc^2^\l^3^/sin(2\q)]^-1/4^
_refine_ls_extinction_method 'SHELXL-2014/7 (Sheldrick 2014'
_refine_ls_goodness_of_fit_ref 1.492
_refine_ls_hydrogen_treatment mixed
_refine_ls_matrix_type full
_refine_ls_number_parameters 515
_refine_ls_number_reflns 9939
_refine_ls_number_restraints 0
_refine_ls_restrained_S_all 1.492
_refine_ls_R_factor_all 0.2104
_refine_ls_R_factor_gt 0.1598
_refine_ls_shift/su_max 0.002
_refine_ls_shift/su_mean 0.000
_refine_ls_structure_factor_coef Fsqd
_refine_ls_weighting_details 'w=1/[\s^2^(Fo^2^)+(0.2000P)^2^] where P=(Fo^2^+2Fc^2^)/3'
_refine_ls_weighting_scheme calc
_refine_ls_wR_factor_gt 0.4485
_refine_ls_wR_factor_ref 0.4731
_reflns_Friedel_coverage 0.000
_reflns_number_gt 4977
_reflns_number_total 9939
_reflns_threshold_expression 'I > 2\s(I)'
_cod_data_source_file co6b00156_si_002.cif
_cod_data_source_block hsp-aln-i-313_sqd
_cod_database_code 4514150
_shelx_space_group_comment
;
The symmetry employed for this shelxl refinement is uniquely defined
by the following loop, which should always be used as a source of
symmetry information in preference to the above space-group names.
They are only intended as comments.
;
_olex2_refinement_description
;
1. Fixed Uiso
 At 1.2 times of:
  All C(H) groups, All C(H,H) groups, All N(H) groups
 At 1.5 times of:
  All C(H,H,H) groups, All O(H) groups
2. Others
 Sof(H31)=Sof(H50A)=Sof(H50B)=Sof(O3)=Sof(H3)=Sof(O4)=Sof(H4A)=1-FVAR(1)
 Sof(H45)=Sof(O47)=Sof(O48)=Sof(H51)=FVAR(1)
3.a Ternary CH refined with riding coordinates:
 C19(H19), C24(H24)
3.b Secondary CH2 refined with riding coordinates:
 C50(H50A,H50B)
3.c Aromatic/amide H refined with riding coordinates:
 N5(H5), N7(H7), N10(H10), N12(H12), N13(H13), N15(H15), N18(H18), C31(H31),
 C34(H34), C35(H35), C36(H36), C37(H37), C38(H38), C39(H39), C40(H40), C41(H41),
  C42(H42), C43(H43), C44(H44), C45(H45), C46(H46), C51(H51), C53(H53),
 C54(H54), C55(H55), C56(H56)
3.d Idealised Me refined as rotating group:
 C29(H29A,H29B,H29C), C33(H33A,H33B,H33C)
3.e Idealised tetrahedral OH refined as rotating group:
 O3(H3), O4(H4A)
;
_platon_squeeze_void_probe_radius 1.20

loop_
_space_group_symop_operation_xyz
'x, y, z'
'-x, -y, -z'

loop_
_atom_site_label
_atom_site_type_symbol
_atom_site_fract_x
_atom_site_fract_y
_atom_site_fract_z
_atom_site_U_iso_or_equiv
_atom_site_adp_type
_atom_site_occupancy
_atom_site_site_symmetry_order
_atom_site_calc_flag
_atom_site_refinement_flags_posn
_atom_site_refinement_flags_occupancy
_atom_site_disorder_assembly
_atom_site_disorder_group
O1 O 0.1275(4) 0.3710(3) 0.2147(2) 0.0559(11) Uani 1 1 d . . . .
O2 O 0.1327(5) 0.3890(3) 0.0805(3) 0.0621(12) Uani 1 1 d . . . .
N3 N 0.1377(4) 0.4333(3) 0.1476(3) 0.0455(11) Uani 1 1 d . . . .
N4 N 0.1614(5) 0.3741(4) -0.1157(3) 0.0520(12) Uani 1 1 d . . . .
N5 N 0.1678(5) 0.2158(4) -0.0266(3) 0.0562(13) Uani 1 1 d . . . .
H5 H 0.1535 0.2543 0.0177 0.067 Uiso 1 1 calc R . . .
C6 C 0.1045(5) 0.6993(4) 0.2383(3) 0.0427(12) Uani 1 1 d . . . .
N7 N 0.1326(5) 0.7151(4) 0.0854(3) 0.0525(12) Uani 1 1 d . . . .
H7 H 0.1418 0.7568 0.0417 0.063 Uiso 1 1 calc R . . .
N8 N 0.1825(5) -0.0596(4) -0.0898(3) 0.0571(13) Uani 1 1 d . . . .
O9 O 0.1348(5) -0.1036(3) -0.0190(3) 0.0688(13) Uani 1 1 d . . . .
N10 N 0.1837(4) 0.3858(4) -0.2004(3) 0.0498(11) Uani 1 1 d . . . .
H10 H 0.1731 0.4485 -0.2246 0.060 Uiso 1 1 calc R . . .
O11 O 0.2115(5) -0.1159(3) -0.1559(3) 0.0718(13) Uani 1 1 d . . . .
N12 N 0.1690(5) 0.5670(4) 0.0003(3) 0.0511(12) Uani 1 1 d . . . .
H12 H 0.1826 0.4971 -0.0047 0.061 Uiso 1 1 calc R . . .
N13 N 0.1434(6) 0.0671(4) 0.0577(3) 0.0623(14) Uani 1 1 d . . . .
H13 H 0.1464 -0.0024 0.0626 0.075 Uiso 1 1 calc R . . .
C14 C 0.2274(5) 0.2082(4) -0.1817(3) 0.0476(13) Uani 1 1 d . . . .
N15 N 0.0574(5) 0.8665(4) 0.1792(3) 0.0544(12) Uani 1 1 d . . . .
H15 H 0.0478 0.9178 0.1434 0.065 Uiso 1 1 calc R . . .
C16 C 0.1497(5) 0.6070(4) 0.0765(3) 0.0468(13) Uani 1 1 d . . . .
C17 C 0.1440(5) 0.5374(4) 0.1507(3) 0.0448(12) Uani 1 1 d . . . .
N18 N 0.0326(5) 0.8741(4) 0.2639(3) 0.0526(12) Uani 1 1 d . . . .
H18 H 0.0043 0.9350 0.2909 0.063 Uiso 1 1 calc R . . .
C19 C 0.1528(5) 0.5776(4) 0.2336(3) 0.0418(11) Uani 1 1 d . . . .
H19 H 0.0971 0.5433 0.2803 0.050 Uiso 1 1 calc R . . .
C20 C 0.2244(5) 0.2896(4) -0.2435(3) 0.0431(12) Uani 1 1 d . . . .
C21 C 0.0999(5) 0.7608(4) 0.1655(3) 0.0443(12) Uani 1 1 d . . . .
C22 C 0.1875(6) 0.2671(4) -0.1070(3) 0.0472(13) Uani 1 1 d . . . .
C23 C 0.0571(5) 0.7750(4) 0.3018(3) 0.0449(12) Uani 1 1 d . . . .
C24 C 0.2637(6) 0.0879(4) -0.1817(4) 0.0513(14) Uani 1 1 d . . . .
H24 H 0.2293 0.0594 -0.2214 0.062 Uiso 1 1 calc R . . .
C25 C 0.2864(5) 0.5470(4) 0.2420(3) 0.0451(12) Uani 1 1 d . . . .
C26 C 0.2025(7) 0.0460(4) -0.0937(4) 0.0559(15) Uani 1 1 d . . . .
C27 C 0.2513(5) 0.2841(5) -0.3341(4) 0.0499(13) Uani 1 1 d . . . .
C28 C 0.1714(6) 0.1084(5) -0.0194(4) 0.0561(15) Uani 1 1 d . . . .
C29 C 0.1688(7) 0.6322(5) -0.0750(4) 0.0629(17) Uani 1 1 d . . . .
H29A H 0.2157 0.5885 -0.1239 0.094 Uiso 1 1 calc GR . . .
H29B H 0.2068 0.6941 -0.0745 0.094 Uiso 1 1 calc GR . . .
H29C H 0.0838 0.6573 -0.0765 0.094 Uiso 1 1 calc GR . . .
C30 C 0.0307(5) 0.7690(5) 0.3939(3) 0.0489(13) Uani 1 1 d . . . .
C31 C 0.3184(6) 0.4603(5) 0.2937(4) 0.0560(15) Uani 1 1 d . . . .
H31 H 0.2580 0.4200 0.3225 0.067 Uiso 0.645(11) 1 calc R P A 2
C32 C 0.4087(8) 0.0488(5) -0.2108(4) 0.073(2) Uani 1 1 d . . . .
C33 C 0.1086(8) 0.1288(5) 0.1335(4) 0.0679(18) Uani 1 1 d . . . .
H33A H 0.0364 0.1852 0.1351 0.102 Uiso 1 1 calc GR . . .
H33B H 0.1773 0.1616 0.1352 0.102 Uiso 1 1 calc GR . . .
H33C H 0.0887 0.0812 0.1813 0.102 Uiso 1 1 calc GR . . .
C34 C -0.0180(8) 0.8616(6) 0.4438(4) 0.075(2) Uani 1 1 d . . . .
H34 H -0.0290 0.9303 0.4190 0.090 Uiso 1 1 calc R . . .
C35 C 0.2996(7) 0.2712(6) -0.5094(4) 0.0708(19) Uani 1 1 d . . . .
H35 H 0.3175 0.2675 -0.5676 0.085 Uiso 1 1 calc R . . .
C36 C 0.2313(8) 0.3753(7) -0.3827(4) 0.0752(19) Uani 1 1 d . . . .
H36 H 0.2011 0.4434 -0.3569 0.090 Uiso 1 1 calc R . . .
C37 C -0.0249(7) 0.7535(7) 0.5714(4) 0.073(2) Uani 1 1 d . . . .
H37 H -0.0403 0.7487 0.6296 0.088 Uiso 1 1 calc R . . .
C38 C 0.2550(9) 0.3686(7) -0.4689(5) 0.088(2) Uani 1 1 d . . . .
H38 H 0.2400 0.4322 -0.4997 0.106 Uiso 1 1 calc R . . .
C39 C 0.0547(8) 0.6694(6) 0.4347(4) 0.0721(19) Uani 1 1 d . . . .
H39 H 0.0917 0.6064 0.4025 0.087 Uiso 1 1 calc R . . .
C40 C 0.3177(9) 0.1789(7) -0.4631(4) 0.083(2) Uani 1 1 d . . . .
H40 H 0.3458 0.1114 -0.4901 0.099 Uiso 1 1 calc R . . .
C41 C 0.4360(8) 0.4334(7) 0.3030(5) 0.080(2) Uani 1 1 d . . . .
H41 H 0.4550 0.3759 0.3383 0.096 Uiso 1 1 calc R . . .
C42 C 0.0256(8) 0.6615(7) 0.5206(4) 0.078(2) Uani 1 1 d . . . .
H42 H 0.0398 0.5931 0.5455 0.093 Uiso 1 1 calc R . . .
C43 C 0.2947(9) 0.1832(5) -0.3746(4) 0.080(2) Uani 1 1 d . . . .
H43 H 0.3085 0.1193 -0.3439 0.096 Uiso 1 1 calc R . . .
C44 C 0.4973(8) 0.5746(13) 0.2102(7) 0.149(6) Uani 1 1 d . . . .
H44 H 0.5581 0.6151 0.1830 0.178 Uiso 1 1 calc R . . .
C45 C 0.3793(7) 0.6011(8) 0.1983(5) 0.090(3) Uani 1 1 d . . . .
H45 H 0.3632 0.6561 0.1604 0.108 Uiso 0.355(11) 1 calc R P A 1
C46 C -0.0511(8) 0.8518(7) 0.5326(4) 0.082(2) Uani 1 1 d . . . .
H46 H -0.0916 0.9137 0.5655 0.099 Uiso 1 1 calc R . . .
O47 O 0.4241(18) -0.1047(14) -0.2906(12) 0.103(6) Uani 0.355(11) 1 d . P A 1
O48 O 0.2547(14) 0.3851(11) 0.3211(10) 0.084(5) Uani 0.355(11) 1 d . P A 1
C50 C 0.4694(11) -0.0355(7) -0.2705(5) 0.095(3) Uani 1 1 d . . . .
H50A H 0.4410 -0.0168 -0.3200 0.114 Uiso 0.645(11) 1 calc R P A 2
H50B H 0.4406 -0.1020 -0.2470 0.114 Uiso 0.645(11) 1 calc R P A 2
C51 C 0.4852(8) 0.1009(9) -0.1842(6) 0.107(4) Uani 1 1 d . . . .
H51 H 0.4513 0.1620 -0.1496 0.128 Uiso 0.355(11) 1 calc R P A 1
C53 C 0.6096(10) 0.0626(14) -0.2089(8) 0.167(7) Uani 1 1 d . . . .
H53 H 0.6580 0.0891 -0.1814 0.200 Uiso 1 1 calc R . . .
C54 C 0.6048(13) -0.0602(9) -0.2979(6) 0.121(4) Uani 1 1 d . . . .
H54 H 0.6466 -0.1147 -0.3379 0.145 Uiso 1 1 calc R . . .
C55 C 0.5252(9) 0.4907(10) 0.2607(6) 0.107(3) Uani 1 1 d . . . .
H55 H 0.6058 0.4722 0.2666 0.128 Uiso 1 1 calc R . . .
C56 C 0.6676(13) -0.0089(13) -0.2685(7) 0.154(7) Uani 1 1 d . . . .
H56 H 0.7548 -0.0222 -0.2893 0.184 Uiso 1 1 calc R . . .
O3 O 0.3593(8) 0.6546(8) 0.1288(7) 0.096(3) Uani 0.645(11) 1 d . P A 2
H3 H 0.4159 0.6883 0.1073 0.144 Uiso 0.645(11) 1 calc GR P A 2
O4 O 0.4258(8) 0.1457(9) -0.1077(8) 0.106(4) Uani 0.645(11) 1 d . P A 2
H4A H 0.3595 0.1241 -0.0876 0.160 Uiso 0.645(11) 1 calc GR P A 2
H4 H 0.186(5) 0.413(5) -0.088(4) 0.048(16) Uiso 1 1 d . . . .

loop_
_atom_site_aniso_label
_atom_site_aniso_U_11
_atom_site_aniso_U_22
_atom_site_aniso_U_33
_atom_site_aniso_U_23
_atom_site_aniso_U_13
_atom_site_aniso_U_12
O1 0.082(3) 0.042(2) 0.054(2) 0.0167(17) -0.031(2) -0.0242(19)
O2 0.101(3) 0.037(2) 0.057(2) -0.0029(18) -0.030(2) -0.019(2)
N3 0.060(3) 0.036(2) 0.042(2) 0.0030(18) -0.0140(19) -0.015(2)
N4 0.078(3) 0.035(2) 0.047(3) 0.005(2) -0.022(2) -0.016(2)
N5 0.093(4) 0.040(3) 0.046(2) 0.007(2) -0.030(2) -0.027(2)
C6 0.047(3) 0.036(3) 0.043(3) 0.001(2) -0.010(2) -0.010(2)
N7 0.078(3) 0.034(2) 0.052(3) 0.0026(19) -0.025(2) -0.019(2)
N8 0.099(4) 0.036(2) 0.047(3) 0.009(2) -0.033(3) -0.022(2)
O9 0.120(4) 0.039(2) 0.060(3) 0.0132(19) -0.035(2) -0.035(2)
N10 0.059(3) 0.036(2) 0.057(3) 0.008(2) -0.019(2) -0.013(2)
O11 0.124(4) 0.040(2) 0.062(3) -0.001(2) -0.038(3) -0.026(2)
N12 0.079(3) 0.038(2) 0.041(2) -0.0016(19) -0.021(2) -0.017(2)
N13 0.113(4) 0.039(3) 0.049(3) 0.012(2) -0.040(3) -0.025(3)
C14 0.060(3) 0.043(3) 0.047(3) 0.007(2) -0.020(2) -0.019(2)
N15 0.077(3) 0.033(2) 0.057(3) -0.004(2) -0.027(2) -0.006(2)
C16 0.063(3) 0.037(3) 0.046(3) 0.004(2) -0.017(2) -0.022(2)
C17 0.064(3) 0.034(3) 0.041(3) 0.004(2) -0.017(2) -0.017(2)
N18 0.077(3) 0.033(2) 0.047(2) -0.0042(19) -0.018(2) -0.008(2)
C19 0.049(3) 0.039(3) 0.037(2) 0.002(2) -0.009(2) -0.012(2)
C20 0.048(3) 0.038(3) 0.051(3) 0.008(2) -0.024(2) -0.014(2)
C21 0.056(3) 0.033(3) 0.047(3) 0.004(2) -0.016(2) -0.015(2)
C22 0.068(3) 0.037(3) 0.048(3) 0.005(2) -0.027(3) -0.021(2)
C23 0.042(3) 0.047(3) 0.049(3) -0.002(2) -0.014(2) -0.015(2)
C24 0.081(4) 0.033(3) 0.049(3) 0.003(2) -0.031(3) -0.016(3)
C25 0.051(3) 0.041(3) 0.039(2) 0.005(2) -0.011(2) -0.006(2)
C26 0.097(5) 0.034(3) 0.048(3) 0.009(2) -0.032(3) -0.024(3)
C27 0.054(3) 0.051(3) 0.052(3) 0.004(2) -0.022(2) -0.018(3)
C28 0.080(4) 0.038(3) 0.063(4) 0.007(3) -0.036(3) -0.020(3)
C29 0.091(5) 0.057(4) 0.047(3) 0.005(3) -0.022(3) -0.028(3)
C30 0.047(3) 0.061(4) 0.041(3) -0.006(2) -0.010(2) -0.018(3)
C31 0.068(4) 0.045(3) 0.062(3) 0.012(3) -0.034(3) -0.009(3)
C32 0.114(6) 0.044(3) 0.055(4) -0.007(3) -0.033(4) 0.014(3)
C33 0.110(6) 0.041(3) 0.055(3) 0.006(3) -0.026(3) -0.020(3)
C34 0.122(6) 0.046(4) 0.048(3) 0.004(3) -0.009(3) -0.022(4)
C35 0.086(5) 0.083(5) 0.051(3) 0.017(3) -0.031(3) -0.022(4)
C36 0.091(5) 0.068(4) 0.060(4) 0.009(3) -0.023(4) -0.003(4)
C37 0.088(5) 0.088(5) 0.042(3) -0.002(3) -0.011(3) -0.022(4)
C38 0.140(8) 0.064(5) 0.053(4) 0.005(3) -0.032(4) -0.002(5)
C39 0.105(6) 0.051(4) 0.057(4) -0.011(3) -0.025(4) -0.002(3)
C40 0.138(7) 0.072(5) 0.044(3) 0.000(3) -0.029(4) -0.032(5)
C41 0.093(6) 0.076(5) 0.079(5) 0.012(4) -0.051(4) 0.004(4)
C42 0.103(6) 0.069(5) 0.056(4) 0.003(3) -0.023(4) -0.006(4)
C43 0.152(7) 0.041(3) 0.048(3) 0.004(3) -0.034(4) -0.018(4)
C44 0.050(5) 0.253(15) 0.140(9) 0.119(10) -0.039(5) -0.044(7)
C45 0.053(4) 0.131(7) 0.087(5) 0.057(5) -0.031(4) -0.021(4)
C46 0.112(6) 0.085(6) 0.044(3) -0.025(4) -0.009(3) -0.019(4)
O47 0.125(14) 0.080(11) 0.115(13) -0.045(10) -0.036(10) -0.033(9)
O48 0.086(10) 0.066(9) 0.127(13) 0.060(9) -0.064(9) -0.044(8)
C50 0.161(9) 0.057(4) 0.056(4) -0.007(3) -0.020(5) -0.012(5)
C51 0.076(5) 0.149(9) 0.097(6) -0.065(6) -0.050(5) 0.029(5)
C53 0.093(7) 0.272(17) 0.123(9) -0.116(11) -0.061(6) 0.073(9)
C54 0.147(10) 0.090(7) 0.072(6) -0.026(5) 0.014(6) 0.034(6)
C55 0.081(6) 0.144(9) 0.080(6) 0.040(6) -0.026(4) 0.001(6)
C56 0.137(10) 0.191(14) 0.105(8) -0.080(9) -0.060(7) 0.092(9)
O3 0.070(6) 0.094(7) 0.123(8) 0.039(6) -0.030(5) -0.025(5)
O4 0.074(6) 0.083(6) 0.159(10) -0.035(6) -0.029(6) -0.003(5)

loop_
_atom_type_symbol
_atom_type_description
_atom_type_scat_dispersion_real
_atom_type_scat_dispersion_imag
_atom_type_scat_source
C C 0.0033 0.0016 'International Tables Vol C Tables 4.2.6.8 and 6.1.1.4'
H H 0.0000 0.0000 'International Tables Vol C Tables 4.2.6.8 and 6.1.1.4'
N N 0.0061 0.0033 'International Tables Vol C Tables 4.2.6.8 and 6.1.1.4'
O O 0.0106 0.0060 'International Tables Vol C Tables 4.2.6.8 and 6.1.1.4'

loop_
_geom_angle_atom_site_label_1
_geom_angle_atom_site_label_2
_geom_angle_atom_site_label_3
_geom_angle
O1 N3 C17 121.1(4)
O2 N3 O1 116.3(4)
O2 N3 C17 122.5(4)
N10 N4 H4 122(4)
C22 N4 N10 102.2(5)
C22 N4 H4 119(4)
C22 N5 H5 119.9
C28 N5 H5 119.9
C28 N5 C22 120.2(5)
C21 C6 C19 120.9(4)
C23 C6 C19 135.1(5)
C23 C6 C21 103.9(5)
C16 N7 H7 119.9
C16 N7 C21 120.3(5)
C21 N7 H7 119.9
O9 N8 C26 120.8(5)
O11 N8 O9 118.2(4)
O11 N8 C26 121.0(5)
N4 N10 H10 122.9
N4 N10 C20 114.1(4)
C20 N10 H10 122.9
C16 N12 H12 117.4
C16 N12 C29 125.1(5)
C29 N12 H12 117.4
C28 N13 H13 117.4
C28 N13 C33 125.1(5)
C33 N13 H13 117.4
C20 C14 C24 135.5(5)
C22 C14 C20 103.5(5)
C22 C14 C24 121.0(5)
N18 N15 H15 128.7
C21 N15 H15 128.7
C21 N15 N18 102.7(5)
N7 C16 C17 118.8(5)
N12 C16 N7 118.7(5)
N12 C16 C17 122.5(5)
N3 C17 C16 120.5(4)
N3 C17 C19 116.7(5)
C16 C17 C19 122.8(4)
N15 N18 H18 123.5
N15 N18 C23 113.1(4)
C23 N18 H18 123.5
C6 C19 C17 107.7(4)
C6 C19 H19 108.2
C6 C19 C25 112.0(4)
C17 C19 H19 108.2
C25 C19 C17 112.6(4)
C25 C19 H19 108.2
N10 C20 C14 105.1(5)
N10 C20 C27 122.8(5)
C14 C20 C27 132.1(5)
N7 C21 C6 123.7(5)
N15 C21 C6 114.1(5)
N15 C21 N7 122.1(5)
N4 C22 N5 122.1(5)
N4 C22 C14 115.1(5)
C14 C22 N5 122.6(5)
C6 C23 C30 134.2(5)
N18 C23 C6 106.2(5)
N18 C23 C30 119.6(5)
C14 C24 H24 108.0
C14 C24 C26 108.4(5)
C14 C24 C32 111.9(5)
C26 C24 H24 108.0
C26 C24 C32 112.6(5)
C32 C24 H24 108.0
C31 C25 C19 120.8(5)
C45 C25 C19 121.9(5)
C45 C25 C31 117.3(6)
N8 C26 C24 115.8(5)
N8 C26 C28 120.9(5)
C28 C26 C24 123.3(5)
C36 C27 C20 122.4(6)
C36 C27 C43 117.6(6)
C43 C27 C20 119.9(5)
N5 C28 C26 118.7(5)
N13 C28 N5 117.2(5)
N13 C28 C26 124.1(5)
N12 C29 H29A 109.5
N12 C29 H29B 109.5
N12 C29 H29C 109.5
H29A C29 H29B 109.5
H29A C29 H29C 109.5
H29B C29 H29C 109.5
C34 C30 C23 121.7(6)
C34 C30 C39 117.1(5)
C39 C30 C23 121.2(5)
C25 C31 H31 119.2
C41 C31 C25 121.5(6)
C41 C31 H31 119.2
O48 C31 C25 124.6(8)
O48 C31 C41 112.2(8)
C50 C32 C24 122.7(7)
C51 C32 C24 120.9(6)
C51 C32 C50 116.3(8)
N13 C33 H33A 109.5
N13 C33 H33B 109.5
N13 C33 H33C 109.5
H33A C33 H33B 109.5
H33A C33 H33C 109.5
H33B C33 H33C 109.5
C30 C34 H34 119.9
C30 C34 C46 120.1(7)
C46 C34 H34 119.9
C38 C35 H35 120.7
C38 C35 C40 118.6(7)
C40 C35 H35 120.7
C27 C36 H36 119.0
C27 C36 C38 121.9(7)
C38 C36 H36 119.0
C42 C37 H37 121.3
C46 C37 H37 121.3
C46 C37 C42 117.4(6)
C35 C38 C36 121.2(7)
C35 C38 H38 119.4
C36 C38 H38 119.4
C30 C39 H39 119.0
C42 C39 C30 122.1(6)
C42 C39 H39 119.0
C35 C40 H40 119.3
C35 C40 C43 121.4(7)
C43 C40 H40 119.3
C31 C41 H41 120.1
C55 C41 C31 119.8(7)
C55 C41 H41 120.1
C37 C42 H42 119.3
C39 C42 C37 121.3(7)
C39 C42 H42 119.3
C27 C43 C40 119.2(6)
C27 C43 H43 120.4
C40 C43 H43 120.4
C45 C44 H44 119.6
C55 C44 H44 119.6
C55 C44 C45 120.9(9)
C25 C45 C44 120.3(7)
C25 C45 H45 119.8
C44 C45 H45 119.8
O3 C45 C25 114.5(7)
O3 C45 C44 122.4(7)
C34 C46 H46 119.2
C37 C46 C34 121.7(7)
C37 C46 H46 119.2
C32 C50 H50A 107.7
C32 C50 H50B 107.7
C32 C50 C54 118.3(9)
O47 C50 C32 127.5(13)
O47 C50 C54 112.6(12)
H50A C50 H50B 107.1
C54 C50 H50A 107.7
C54 C50 H50B 107.7
C32 C51 H51 120.5
C53 C51 C32 119.0(9)
C53 C51 H51 120.5
C53 C51 O4 121.6(8)
O4 C51 C32 111.0(9)
C51 C53 H53 117.6
C56 C53 C51 124.8(11)
C56 C53 H53 117.6
C50 C54 H54 119.6
C56 C54 C50 120.9(8)
C56 C54 H54 119.6
C41 C55 H55 120.0
C44 C55 C41 120.0(9)
C44 C55 H55 120.0
C53 C56 H56 120.1
C54 C56 C53 119.7(12)
C54 C56 H56 120.1
C45 O3 H3 109.5
C51 O4 H4A 109.5

loop_
_geom_bond_atom_site_label_1
_geom_bond_atom_site_label_2
_geom_bond_distance
O1 N3 1.309(6)
O2 N3 1.299(6)
N3 C17 1.320(6)
N4 N10 1.357(7)
N4 C22 1.315(7)
N4 H4 0.82(6)
N5 H5 0.8600
N5 C22 1.421(7)
N5 C28 1.332(7)
C6 C19 1.505(7)
C6 C21 1.400(7)
C6 C23 1.369(7)
N7 H7 0.8600
N7 C16 1.335(7)
N7 C21 1.397(7)
N8 O9 1.281(6)
N8 O11 1.264(6)
N8 C26 1.376(7)
N10 H10 0.8600
N10 C20 1.361(7)
N12 H12 0.8600
N12 C16 1.331(6)
N12 C29 1.449(8)
N13 H13 0.8600
N13 C28 1.323(8)
N13 C33 1.428(8)
C14 C20 1.403(7)
C14 C22 1.390(7)
C14 C24 1.472(8)
N15 H15 0.8600
N15 N18 1.356(6)
N15 C21 1.318(7)
C16 C17 1.456(7)
C17 C19 1.535(7)
N18 H18 0.8600
N18 C23 1.368(7)
C19 H19 0.9800
C19 C25 1.534(8)
C20 C27 1.448(8)
C23 C30 1.470(7)
C24 H24 0.9800
C24 C26 1.530(8)
C24 C32 1.552(10)
C25 C31 1.397(8)
C25 C45 1.367(9)
C26 C28 1.416(8)
C27 C36 1.374(9)
C27 C43 1.391(9)
C29 H29A 0.9600
C29 H29B 0.9600
C29 H29C 0.9600
C30 C34 1.384(8)
C30 C39 1.395(9)
C31 H31 0.9300
C31 C41 1.363(10)
C31 O48 1.280(13)
C32 C50 1.411(9)
C32 C51 1.369(12)
C33 H33A 0.9600
C33 H33B 0.9600
C33 H33C 0.9600
C34 H34 0.9300
C34 C46 1.414(9)
C35 H35 0.9300
C35 C38 1.355(11)
C35 C40 1.359(10)
C36 H36 0.9300
C36 C38 1.381(10)
C37 H37 0.9300
C37 C42 1.388(10)
C37 C46 1.369(11)
C38 H38 0.9300
C39 H39 0.9300
C39 C42 1.369(10)
C40 H40 0.9300
C40 C43 1.420(9)
C41 H41 0.9300
C41 C55 1.356(13)
C42 H42 0.9300
C43 H43 0.9300
C44 H44 0.9300
C44 C45 1.384(11)
C44 C55 1.347(13)
C45 H45 0.9300
C45 O3 1.354(11)
C46 H46 0.9300
O47 C50 1.202(15)
C50 H50A 0.9700
C50 H50B 0.9700
C50 C54 1.440(16)
C51 H51 0.9300
C51 C53 1.340(13)
C51 O4 1.346(12)
C53 H53 0.9300
C53 C56 1.302(14)
C54 H54 0.9300
C54 C56 1.262(18)
C55 H55 0.9300
C56 H56 0.9300
O3 H3 0.8200
O4 H4A 0.8200

loop_
_platon_squeeze_void_nr
_platon_squeeze_void_average_x
_platon_squeeze_void_average_y
_platon_squeeze_void_average_z
_platon_squeeze_void_volume
_platon_squeeze_void_count_electrons
_platon_squeeze_void_content
1 0.000 0.054 0.000 230 56 ' '
2 0.000 0.500 0.500 395 83 ' '
